data_4108373
loop_
_publ_author_name
'Lijun Tang'
'Jinhee Park'
'Hae-Jo Kim'
'Youngmee Kim'
'Sung Jin Kim'
'Jik Chin'
'Kwan Mook Kim'

_publ_section_title
;
 Tight Binding and Fluorescent Sensing of Oxalate in Water
;
_journal_name_full 'Journal of the American Chemical Society'
_journal_page_first 12606
_journal_page_last 12607
_journal_paper_doi 10.1021/ja804753n
_journal_volume 130
_journal_year 2008
_chemical_formula_sum 'C26 H38 Cl2 Cu2 N6 O6'
_chemical_formula_weight 728.60
_chemical_name_systematic
; 
 ? 
;
_space_group_IT_number 14
_symmetry_cell_setting monoclinic
_symmetry_space_group_name_Hall '-P 2ybc'
_symmetry_space_group_name_H-M 'P 1 21/c 1'
_atom_sites_solution_hydrogens geom
_atom_sites_solution_primary direct
_atom_sites_solution_secondary difmap
_audit_creation_method SHELXL-97
_cell_angle_alpha 90.00
_cell_angle_beta 102.852(2)
_cell_angle_gamma 90.00
_cell_formula_units_Z 4
_cell_length_a 15.733(2)
_cell_length_b 14.3721(19)
_cell_length_c 13.6617(18)
_cell_measurement_reflns_used 4422
_cell_measurement_temperature 273(2)
_cell_measurement_theta_max 25.82
_cell_measurement_theta_min 2.28
_cell_volume 3011.7(7)
_computing_cell_refinement 'Bruker SMART'
_computing_data_collection 'Bruker SMART'
_computing_data_reduction 'Bruker SAINT'
_computing_molecular_graphics 'Bruker SHELXTL'
_computing_publication_material 'Bruker SHELXTL'
_computing_structure_refinement 'SHELXL-97 (Sheldrick, 1997)'
_computing_structure_solution 'SHELXS-97 (Sheldrick, 1990)'
_diffrn_ambient_temperature 273(2)
_diffrn_measured_fraction_theta_full 0.997
_diffrn_measured_fraction_theta_max 0.997
_diffrn_measurement_device_type 'CCD area detector'
_diffrn_measurement_method 'phi and omega scans'
_diffrn_radiation_monochromator graphite
_diffrn_radiation_source 'fine-focus sealed tube'
_diffrn_radiation_type MoK\a
_diffrn_radiation_wavelength 0.71073
_diffrn_reflns_av_R_equivalents 0.0306
_diffrn_reflns_av_sigmaI/netI 0.0404
_diffrn_reflns_limit_h_max 19
_diffrn_reflns_limit_h_min -19
_diffrn_reflns_limit_k_max 17
_diffrn_reflns_limit_k_min -17
_diffrn_reflns_limit_l_max 9
_diffrn_reflns_limit_l_min -16
_diffrn_reflns_number 16673
_diffrn_reflns_theta_full 26.00
_diffrn_reflns_theta_max 26.00
_diffrn_reflns_theta_min 1.94
_exptl_absorpt_coefficient_mu 1.640
_exptl_absorpt_correction_type multi-scan
_exptl_absorpt_process_details '(SADABS; Bruker, 1997)'
_exptl_crystal_colour blue
_exptl_crystal_density_diffrn 1.607
_exptl_crystal_description block
_exptl_crystal_F_000 1504
_exptl_crystal_size_max 0.15
_exptl_crystal_size_mid 0.10
_exptl_crystal_size_min 0.08
_refine_diff_density_max 0.712
_refine_diff_density_min -0.355
_refine_diff_density_rms 0.083
_refine_ls_extinction_method none
_refine_ls_goodness_of_fit_ref 1.055
_refine_ls_hydrogen_treatment mixed
_refine_ls_matrix_type full
_refine_ls_number_parameters 395
_refine_ls_number_reflns 5914
_refine_ls_number_restraints 4
_refine_ls_restrained_S_all 1.054
_refine_ls_R_factor_all 0.0478
_refine_ls_R_factor_gt 0.0357
_refine_ls_shift/su_max 0.001
_refine_ls_shift/su_mean 0.000
_refine_ls_structure_factor_coef Fsqd
_refine_ls_weighting_details 'calc w=1/[\s^2^(Fo^2^)+(0.0518P)^2^+1.4445P] where P=(Fo^2^+2Fc^2^)/3'
_refine_ls_weighting_scheme calc
_refine_ls_wR_factor_gt 0.0961
_refine_ls_wR_factor_ref 0.1009
_reflns_number_gt 4729
_reflns_number_total 5914
_reflns_threshold_expression >2sigma(I)
_cod_data_source_file ja804753n_si_001.cif
_cod_data_source_block CuBlue
_cod_database_code 4108373

loop_
_symmetry_equiv_pos_as_xyz
'x, y, z'
'-x, y+1/2, -z+1/2'
'-x, -y, -z'
'x, -y-1/2, z-1/2'

loop_
_atom_site_label
_atom_site_type_symbol
_atom_site_fract_x
_atom_site_fract_y
_atom_site_fract_z
_atom_site_U_iso_or_equiv
_atom_site_adp_type
_atom_site_occupancy
_atom_site_symmetry_multiplicity
_atom_site_calc_flag
_atom_site_refinement_flags
Cu1 Cu 0.29587(2) 0.59438(2) 0.28584(3) 0.02723(11) Uani 1 1 d .
Cu2 Cu 0.37754(2) 0.36389(2) 0.02804(3) 0.02586(11) Uani 1 1 d .
Cl1 Cl 0.51398(5) 0.33564(7) 0.18454(7) 0.0476(2) Uani 1 1 d .
Cl2 Cl 0.24392(7) 0.44488(6) 0.55733(7) 0.0519(2) Uani 1 1 d .
O11 O 0.42582(18) 0.5724(2) 0.4099(2) 0.0538(7) Uani 1 1 d D
H11A H 0.4680(16) 0.547(2) 0.394(3) 0.055(12) Uiso 1 1 d D
H11B H 0.434(3) 0.564(3) 0.4714(6) 0.073(15) Uiso 1 1 d D
N1 N 0.21910(16) 0.60161(17) 0.38459(18) 0.0309(6) Uani 1 1 d .
N2 N 0.30856(15) 0.73191(16) 0.30363(18) 0.0285(5) Uani 1 1 d .
N3 N 0.15702(15) 0.64458(16) 0.16888(18) 0.0273(5) Uani 1 1 d .
N4 N 0.26694(14) 0.41689(15) -0.11702(17) 0.0251(5) Uani 1 1 d .
N5 N 0.45189(15) 0.36477(16) -0.07269(18) 0.0276(5) Uani 1 1 d .
N6 N 0.33579(16) 0.23853(16) -0.03013(18) 0.0295(5) Uani 1 1 d .
O1 O 0.27551(13) 0.46079(13) 0.24723(15) 0.0308(5) Uani 1 1 d .
O2 O 0.36810(13) 0.59432(13) 0.18372(15) 0.0300(5) Uani 1 1 d .
O3 O 0.39833(12) 0.49919(13) 0.06772(14) 0.0266(4) Uani 1 1 d .
O4 O 0.30242(13) 0.36514(13) 0.12889(15) 0.0288(4) Uani 1 1 d .
C1 C 0.2594(2) 0.6771(2) 0.4532(2) 0.0378(7) Uani 1 1 d .
H1A H 0.3137 0.6552 0.4954 0.045 Uiso 1 1 calc R
H1B H 0.2207 0.6944 0.4964 0.045 Uiso 1 1 calc R
C2 C 0.2772(2) 0.7620(2) 0.3935(2) 0.0351(7) Uani 1 1 d .
H2A H 0.2242 0.7982 0.3727 0.042 Uiso 1 1 calc R
H2B H 0.3208 0.8012 0.4355 0.042 Uiso 1 1 calc R
C3 C 0.26225(19) 0.7763(2) 0.2088(2) 0.0317(7) Uani 1 1 d .
H3A H 0.2923 0.7610 0.1562 0.038 Uiso 1 1 calc R
H3B H 0.2645 0.8433 0.2174 0.038 Uiso 1 1 calc R
C4 C 0.16767(19) 0.7463(2) 0.1760(2) 0.0301(6) Uani 1 1 d .
H4A H 0.1355 0.7700 0.2236 0.036 Uiso 1 1 calc R
H4B H 0.1427 0.7736 0.1111 0.036 Uiso 1 1 calc R
C5 C 0.1260(2) 0.6218(2) 0.3386(2) 0.0375(7) Uani 1 1 d .
H5A H 0.1146 0.6870 0.3489 0.045 Uiso 1 1 calc R
H5B H 0.0895 0.5854 0.3728 0.045 Uiso 1 1 calc R
C6 C 0.1002(2) 0.6008(2) 0.2271(2) 0.0366(7) Uani 1 1 d .
H6A H 0.1012 0.5340 0.2176 0.044 Uiso 1 1 calc R
H6B H 0.0409 0.6219 0.2013 0.044 Uiso 1 1 calc R
C7 C 0.15514(18) 0.6033(2) 0.0708(2) 0.0289(6) Uani 1 1 d .
H7A H 0.1587 0.5363 0.0797 0.035 Uiso 1 1 calc R
H7B H 0.2077 0.6227 0.0505 0.035 Uiso 1 1 calc R
C8 C 0.07768(18) 0.6237(2) -0.0168(2) 0.0296(6) Uani 1 1 d .
C9 C 0.0119(2) 0.6797(3) 0.0015(3) 0.0422(8) Uani 1 1 d .
H9 H 0.0144 0.6995 0.0669 0.051 Uiso 1 1 calc R
C10 C -0.0589(2) 0.7081(3) -0.0748(3) 0.0510(9) Uani 1 1 d .
H10 H -0.1020 0.7462 -0.0595 0.061 Uiso 1 1 calc R
C11 C -0.0640(2) 0.6803(3) -0.1696(3) 0.0449(8) Uani 1 1 d .
H11 H -0.1114 0.6986 -0.2195 0.054 Uiso 1 1 calc R
C12 C 0.00122(19) 0.6236(2) -0.1950(2) 0.0329(7) Uani 1 1 d .
C13 C -0.0068(2) 0.5993(2) -0.2971(2) 0.0371(7) Uani 1 1 d .
H13 H -0.0541 0.6209 -0.3451 0.045 Uiso 1 1 calc R
C14 C 0.0537(2) 0.5450(2) -0.3256(2) 0.0370(7) Uani 1 1 d .
H14 H 0.0494 0.5317 -0.3932 0.044 Uiso 1 1 calc R
C15 C 0.12295(19) 0.5089(2) -0.2526(2) 0.0321(7) Uani 1 1 d .
H15 H 0.1632 0.4704 -0.2731 0.038 Uiso 1 1 calc R
C16 C 0.13374(18) 0.52802(19) -0.1518(2) 0.0268(6) Uani 1 1 d .
C17 C 0.07306(17) 0.59021(19) -0.1190(2) 0.0260(6) Uani 1 1 d .
C18 C 0.20793(18) 0.4787(2) -0.0788(2) 0.0272(6) Uani 1 1 d .
H18A H 0.2434 0.5264 -0.0391 0.033 Uiso 1 1 calc R
H18B H 0.1819 0.4426 -0.0331 0.033 Uiso 1 1 calc R
C19 C 0.22946(19) 0.3288(2) -0.1607(2) 0.0304(6) Uani 1 1 d .
H19A H 0.2553 0.3126 -0.2166 0.036 Uiso 1 1 calc R
H19B H 0.1673 0.3369 -0.1867 0.036 Uiso 1 1 calc R
C20 C 0.2442(2) 0.2496(2) -0.0852(2) 0.0363(7) Uani 1 1 d .
H20A H 0.2083 0.2602 -0.0370 0.044 Uiso 1 1 calc R
H20B H 0.2250 0.1920 -0.1201 0.044 Uiso 1 1 calc R
C21 C 0.32941(18) 0.4640(2) -0.1668(2) 0.0299(6) Uani 1 1 d .
H21A H 0.3501 0.5204 -0.1302 0.036 Uiso 1 1 calc R
H21B H 0.2996 0.4817 -0.2342 0.036 Uiso 1 1 calc R
C22 C 0.40697(19) 0.4032(2) -0.1725(2) 0.0314(7) Uani 1 1 d .
H22A H 0.3874 0.3520 -0.2183 0.038 Uiso 1 1 calc R
H22B H 0.4483 0.4395 -0.1997 0.038 Uiso 1 1 calc R
C23 C 0.4768(2) 0.2652(2) -0.0771(2) 0.0355(7) Uani 1 1 d .
H23A H 0.5160 0.2475 -0.0145 0.043 Uiso 1 1 calc R
H23B H 0.5068 0.2560 -0.1311 0.043 Uiso 1 1 calc R
C24 C 0.3955(2) 0.2054(2) -0.0946(2) 0.0366(7) Uani 1 1 d .
H24A H 0.3656 0.2085 -0.1647 0.044 Uiso 1 1 calc R
H24B H 0.4116 0.1411 -0.0785 0.044 Uiso 1 1 calc R
C25 C 0.30985(17) 0.44003(19) 0.1760(2) 0.0246(6) Uani 1 1 d .
C26 C 0.36452(17) 0.51758(19) 0.1398(2) 0.0228(6) Uani 1 1 d .
O1S O 0.5689(2) 0.4623(2) 0.3832(2) 0.0573(7) Uani 1 1 d D
H1S1 H 0.549(2) 0.433(2) 0.3304(15) 0.040(11) Uiso 1 1 d D
H1S2 H 0.6109(19) 0.499(3) 0.391(3) 0.076(17) Uiso 1 1 d D

loop_
_atom_site_aniso_label
_atom_site_aniso_U_11
_atom_site_aniso_U_22
_atom_site_aniso_U_33
_atom_site_aniso_U_23
_atom_site_aniso_U_13
_atom_site_aniso_U_12
Cu1 0.0345(2) 0.02407(19) 0.0257(2) -0.00345(14) 0.01221(15) 0.00118(15)
Cu2 0.0295(2) 0.02378(19) 0.0260(2) -0.00507(14) 0.00989(15) -0.00077(14)
Cl1 0.0388(4) 0.0611(6) 0.0408(5) 0.0050(4) 0.0042(4) 0.0168(4)
Cl2 0.0788(7) 0.0435(5) 0.0367(5) -0.0011(4) 0.0197(4) 0.0030(5)
O11 0.0506(16) 0.0727(19) 0.0354(15) 0.0050(13) 0.0039(12) 0.0219(14)
N1 0.0369(14) 0.0337(14) 0.0241(13) -0.0035(11) 0.0112(11) 0.0010(11)
N2 0.0311(13) 0.0257(12) 0.0286(13) -0.0023(10) 0.0064(10) 0.0010(10)
N3 0.0278(12) 0.0284(13) 0.0270(13) -0.0009(10) 0.0087(10) -0.0008(10)
N4 0.0253(12) 0.0230(12) 0.0268(13) -0.0021(10) 0.0050(10) -0.0014(10)
N5 0.0295(13) 0.0287(13) 0.0255(13) -0.0036(10) 0.0083(10) 0.0025(10)
N6 0.0330(13) 0.0233(12) 0.0320(13) -0.0060(10) 0.0069(11) -0.0020(10)
O1 0.0421(12) 0.0257(10) 0.0294(11) -0.0019(9) 0.0184(9) 0.0012(9)
O2 0.0363(11) 0.0247(10) 0.0325(11) -0.0072(9) 0.0152(9) -0.0031(9)
O3 0.0274(10) 0.0282(10) 0.0261(10) -0.0049(8) 0.0098(8) -0.0026(8)
O4 0.0339(11) 0.0241(10) 0.0307(11) -0.0057(8) 0.0119(9) -0.0038(9)
C1 0.0467(19) 0.0412(18) 0.0262(16) -0.0074(14) 0.0095(14) 0.0068(15)
C2 0.0401(18) 0.0328(16) 0.0322(17) -0.0114(13) 0.0073(14) 0.0032(14)
C3 0.0351(16) 0.0264(15) 0.0338(17) 0.0021(13) 0.0078(13) -0.0007(13)
C4 0.0344(16) 0.0285(15) 0.0285(16) 0.0010(12) 0.0093(13) 0.0038(13)
C5 0.0384(18) 0.0440(18) 0.0349(18) -0.0003(15) 0.0186(14) -0.0068(15)
C6 0.0345(17) 0.0416(18) 0.0350(18) -0.0007(14) 0.0106(14) -0.0086(14)
C7 0.0261(14) 0.0348(16) 0.0246(15) -0.0016(12) 0.0029(12) 0.0027(12)
C8 0.0231(14) 0.0364(16) 0.0285(16) 0.0016(13) 0.0038(12) -0.0022(12)
C9 0.0322(17) 0.056(2) 0.0382(18) -0.0010(16) 0.0073(14) 0.0072(16)
C10 0.0259(17) 0.067(3) 0.059(2) 0.006(2) 0.0068(16) 0.0160(17)
C11 0.0282(17) 0.052(2) 0.049(2) 0.0093(17) -0.0044(15) 0.0102(15)
C12 0.0267(15) 0.0329(16) 0.0362(18) 0.0060(13) 0.0004(13) -0.0048(13)
C13 0.0308(16) 0.0419(18) 0.0322(17) 0.0108(14) -0.0068(13) -0.0022(14)
C14 0.0417(18) 0.0406(18) 0.0249(16) 0.0004(13) -0.0006(14) -0.0098(15)
C15 0.0316(16) 0.0341(16) 0.0287(16) -0.0008(13) 0.0030(13) -0.0030(13)
C16 0.0247(14) 0.0267(14) 0.0259(15) 0.0016(12) -0.0010(11) -0.0054(12)
C17 0.0190(13) 0.0263(14) 0.0306(15) 0.0037(12) 0.0009(11) -0.0043(11)
C18 0.0279(15) 0.0270(14) 0.0259(15) -0.0009(12) 0.0047(12) 0.0027(12)
C19 0.0268(15) 0.0306(15) 0.0315(16) -0.0046(13) 0.0015(12) -0.0023(13)
C20 0.0359(17) 0.0269(16) 0.0453(19) -0.0041(14) 0.0073(14) -0.0067(13)
C21 0.0320(16) 0.0287(15) 0.0279(16) 0.0037(12) 0.0043(12) -0.0026(13)
C22 0.0330(16) 0.0388(17) 0.0242(15) 0.0006(13) 0.0102(12) -0.0031(13)
C23 0.0360(17) 0.0366(17) 0.0343(17) -0.0073(14) 0.0088(13) 0.0104(14)
C24 0.0464(19) 0.0262(15) 0.0375(18) -0.0079(13) 0.0098(15) 0.0055(14)
C25 0.0235(14) 0.0240(14) 0.0253(15) 0.0017(11) 0.0034(11) 0.0047(11)
C26 0.0189(13) 0.0278(14) 0.0203(14) -0.0001(11) 0.0014(11) 0.0034(11)
O1S 0.0627(19) 0.068(2) 0.0447(17) 0.0004(15) 0.0186(15) 0.0041(16)

loop_
_atom_type_symbol
_atom_type_description
_atom_type_scat_dispersion_real
_atom_type_scat_dispersion_imag
_atom_type_scat_source
C C 0.0033 0.0016 'International Tables Vol C Tables 4.2.6.8 and 6.1.1.4'
H H 0.0000 0.0000 'International Tables Vol C Tables 4.2.6.8 and 6.1.1.4'
N N 0.0061 0.0033 'International Tables Vol C Tables 4.2.6.8 and 6.1.1.4'
O O 0.0106 0.0060 'International Tables Vol C Tables 4.2.6.8 and 6.1.1.4'
Cu Cu 0.3201 1.2651 'International Tables Vol C Tables 4.2.6.8 and 6.1.1.4'
Cl Cl 0.1484 0.1585 'International Tables Vol C Tables 4.2.6.8 and 6.1.1.4'

loop_
_geom_angle_atom_site_label_1
_geom_angle_atom_site_label_2
_geom_angle_atom_site_label_3
_geom_angle
O2 Cu1 N2 91.64(9)
O2 Cu1 O1 84.11(8)
N2 Cu1 O1 171.71(9)
O2 Cu1 N1 176.36(9)
N2 Cu1 N1 85.73(10)
O1 Cu1 N1 98.18(9)
O2 Cu1 O11 87.98(9)
N2 Cu1 O11 89.86(10)
O1 Cu1 O11 97.08(10)
N1 Cu1 O11 94.52(10)
N5 Cu2 O4 179.10(9)
N5 Cu2 N6 85.61(10)
O4 Cu2 N6 95.08(9)
N5 Cu2 O3 95.39(9)
O4 Cu2 O3 83.81(7)
N6 Cu2 O3 168.80(9)
N5 Cu2 N4 81.95(9)
O4 Cu2 N4 97.58(8)
N6 Cu2 N4 81.30(9)
O3 Cu2 N4 87.79(8)
N5 Cu2 Cl1 93.57(7)
O4 Cu2 Cl1 86.76(6)
N6 Cu2 Cl1 108.00(7)
O3 Cu2 Cl1 83.10(6)
N4 Cu2 Cl1 169.44(6)
Cu1 O11 H11A 119(3)
Cu1 O11 H11B 132(3)
H11A O11 H11B 104(4)
C1 N1 C5 111.5(2)
C1 N1 Cu1 103.12(18)
C5 N1 Cu1 114.19(18)
C3 N2 C2 114.0(2)
C3 N2 Cu1 107.67(18)
C2 N2 Cu1 110.28(18)
C7 N3 C6 115.7(2)
C7 N3 C4 116.4(2)
C6 N3 C4 117.7(2)
C18 N4 C19 116.1(2)
C18 N4 C21 115.2(2)
C19 N4 C21 117.1(2)
C18 N4 Cu2 107.05(16)
C19 N4 Cu2 102.12(16)
C21 N4 Cu2 95.13(15)
C23 N5 C22 113.2(2)
C23 N5 Cu2 102.82(17)
C22 N5 Cu2 113.63(17)
C20 N6 C24 113.7(2)
C20 N6 Cu2 107.38(18)
C24 N6 Cu2 108.85(17)
C25 O1 Cu1 111.29(17)
C26 O2 Cu1 111.46(17)
C26 O3 Cu2 110.06(17)
C25 O4 Cu2 111.14(17)
N1 C1 C2 110.5(2)
N1 C1 H1A 109.5
C2 C1 H1A 109.5
N1 C1 H1B 109.5
C2 C1 H1B 109.5
H1A C1 H1B 108.1
N2 C2 C1 110.0(2)
N2 C2 H2A 109.7
C1 C2 H2A 109.7
N2 C2 H2B 109.7
C1 C2 H2B 109.7
H2A C2 H2B 108.2
N2 C3 C4 113.2(2)
N2 C3 H3A 108.9
C4 C3 H3A 108.9
N2 C3 H3B 108.9
C4 C3 H3B 108.9
H3A C3 H3B 107.7
N3 C4 C3 113.1(2)
N3 C4 H4A 109.0
C3 C4 H4A 109.0
N3 C4 H4B 109.0
C3 C4 H4B 109.0
H4A C4 H4B 107.8
N1 C5 C6 113.8(2)
N1 C5 H5A 108.8
C6 C5 H5A 108.8
N1 C5 H5B 108.8
C6 C5 H5B 108.8
H5A C5 H5B 107.7
N3 C6 C5 113.6(3)
N3 C6 H6A 108.8
C5 C6 H6A 108.8
N3 C6 H6B 108.8
C5 C6 H6B 108.8
H6A C6 H6B 107.7
N3 C7 C8 119.2(2)
N3 C7 H7A 107.5
C8 C7 H7A 107.5
N3 C7 H7B 107.5
C8 C7 H7B 107.5
H7A C7 H7B 107.0
C9 C8 C17 119.1(3)
C9 C8 C7 118.0(3)
C17 C8 C7 122.9(2)
C8 C9 C10 122.6(3)
C8 C9 H9 118.7
C10 C9 H9 118.7
C11 C10 C9 119.8(3)
C11 C10 H10 120.1
C9 C10 H10 120.1
C10 C11 C12 121.2(3)
C10 C11 H11 119.4
C12 C11 H11 119.4
C11 C12 C13 118.3(3)
C11 C12 C17 120.9(3)
C13 C12 C17 120.8(3)
C14 C13 C12 120.8(3)
C14 C13 H13 119.6
C12 C13 H13 119.6
C13 C14 C15 119.5(3)
C13 C14 H14 120.2
C15 C14 H14 120.2
C16 C15 C14 122.7(3)
C16 C15 H15 118.6
C14 C15 H15 118.6
C15 C16 C17 119.3(3)
C15 C16 C18 117.7(3)
C17 C16 C18 122.9(2)
C12 C17 C16 116.7(3)
C12 C17 C8 116.3(3)
C16 C17 C8 127.0(2)
N4 C18 C16 120.1(2)
N4 C18 H18A 107.3
C16 C18 H18A 107.3
N4 C18 H18B 107.3
C16 C18 H18B 107.3
H18A C18 H18B 106.9
N4 C19 C20 112.5(2)
N4 C19 H19A 109.1
C20 C19 H19A 109.1
N4 C19 H19B 109.1
C20 C19 H19B 109.1
H19A C19 H19B 107.8
N6 C20 C19 114.3(2)
N6 C20 H20A 108.7
C19 C20 H20A 108.7
N6 C20 H20B 108.7
C19 C20 H20B 108.7
H20A C20 H20B 107.6
N4 C21 C22 112.7(2)
N4 C21 H21A 109.1
C22 C21 H21A 109.1
N4 C21 H21B 109.1
C22 C21 H21B 109.1
H21A C21 H21B 107.8
N5 C22 C21 112.8(2)
N5 C22 H22A 109.0
C21 C22 H22A 109.0
N5 C22 H22B 109.0
C21 C22 H22B 109.0
H22A C22 H22B 107.8
N5 C23 C24 109.3(2)
N5 C23 H23A 109.8
C24 C23 H23A 109.8
N5 C23 H23B 109.8
C24 C23 H23B 109.8
H23A C23 H23B 108.3
N6 C24 C23 110.1(2)
N6 C24 H24A 109.6
C23 C24 H24A 109.6
N6 C24 H24B 109.6
C23 C24 H24B 109.6
H24A C24 H24B 108.2
O4 C25 O1 126.9(3)
O4 C25 C26 116.8(2)
O1 C25 C26 116.2(2)
O3 C26 O2 125.7(3)
O3 C26 C25 117.6(2)
O2 C26 C25 116.7(2)
H1S1 O1S H1S2 124(4)

loop_
_geom_bond_atom_site_label_1
_geom_bond_atom_site_label_2
_geom_bond_distance
Cu1 O2 1.9856(19)
Cu1 N2 1.996(2)
Cu1 O1 1.998(2)
Cu1 N1 2.004(2)
Cu1 O11 2.368(3)
Cu2 N5 1.995(2)
Cu2 O4 2.0049(19)
Cu2 N6 2.019(2)
Cu2 O3 2.0257(19)
Cu2 N4 2.450(2)
Cu2 Cl1 2.7024(9)
O11 H11A 0.830(2)
O11 H11B 0.830(2)
N1 C1 1.481(4)
N1 C5 1.489(4)
N2 C3 1.482(4)
N2 C2 1.486(4)
N3 C7 1.460(4)
N3 C6 1.464(4)
N3 C4 1.472(4)
N4 C18 1.462(3)
N4 C19 1.466(4)
N4 C21 1.478(3)
N5 C23 1.488(4)
N5 C22 1.495(4)
N6 C20 1.478(4)
N6 C24 1.501(4)
O1 C25 1.250(3)
O2 C26 1.251(3)
O3 C26 1.247(3)
O4 C25 1.246(3)
C1 C2 1.528(4)
C1 H1A 0.9700
C1 H1B 0.9700
C2 H2A 0.9700
C2 H2B 0.9700
C3 C4 1.518(4)
C3 H3A 0.9700
C3 H3B 0.9700
C4 H4A 0.9700
C4 H4B 0.9700
C5 C6 1.517(4)
C5 H5A 0.9700
C5 H5B 0.9700
C6 H6A 0.9700
C6 H6B 0.9700
C7 C8 1.535(4)
C7 H7A 0.9700
C7 H7B 0.9700
C8 C9 1.377(4)
C8 C17 1.463(4)
C9 C10 1.406(5)
C9 H9 0.9300
C10 C11 1.341(5)
C10 H10 0.9300
C11 C12 1.413(4)
C11 H11 0.9300
C12 C13 1.417(4)
C12 C17 1.436(4)
C13 C14 1.353(5)
C13 H13 0.9300
C14 C15 1.403(4)
C14 H14 0.9300
C15 C16 1.377(4)
C15 H15 0.9300
C16 C17 1.450(4)
C16 C18 1.530(4)
C18 H18A 0.9700
C18 H18B 0.9700
C19 C20 1.519(4)
C19 H19A 0.9700
C19 H19B 0.9700
C20 H20A 0.9700
C20 H20B 0.9700
C21 C22 1.517(4)
C21 H21A 0.9700
C21 H21B 0.9700
C22 H22A 0.9700
C22 H22B 0.9700
C23 C24 1.516(4)
C23 H23A 0.9700
C23 H23B 0.9700
C24 H24A 0.9700
C24 H24B 0.9700
C25 C26 1.554(4)
O1S H1S1 0.830(2)
O1S H1S2 0.830(2)

loop_
_geom_torsion_atom_site_label_1
_geom_torsion_atom_site_label_2
_geom_torsion_atom_site_label_3
_geom_torsion_atom_site_label_4
_geom_torsion
O2 Cu1 N1 C1 -78.1(15)
N2 Cu1 N1 C1 -34.24(19)
O1 Cu1 N1 C1 153.11(18)
O11 Cu1 N1 C1 55.3(2)
O2 Cu1 N1 C5 43.1(15)
N2 Cu1 N1 C5 86.9(2)
O1 Cu1 N1 C5 -85.7(2)
O11 Cu1 N1 C5 176.4(2)
O2 Cu1 N2 C3 66.77(18)
O1 Cu1 N2 C3 7.8(7)
N1 Cu1 N2 C3 -110.71(18)
O11 Cu1 N2 C3 154.75(18)
O2 Cu1 N2 C2 -168.22(18)
O1 Cu1 N2 C2 132.8(6)
N1 Cu1 N2 C2 14.30(19)
O11 Cu1 N2 C2 -80.25(19)
N5 Cu2 N4 C18 -147.66(18)
O4 Cu2 N4 C18 31.57(17)
N6 Cu2 N4 C18 125.58(18)
O3 Cu2 N4 C18 -51.89(17)
Cl1 Cu2 N4 C18 -82.2(4)
N5 Cu2 N4 C19 89.90(17)
O4 Cu2 N4 C19 -90.88(16)
N6 Cu2 N4 C19 3.13(17)
O3 Cu2 N4 C19 -174.34(16)
Cl1 Cu2 N4 C19 155.3(3)
N5 Cu2 N4 C21 -29.29(16)
O4 Cu2 N4 C21 149.93(16)
N6 Cu2 N4 C21 -116.05(17)
O3 Cu2 N4 C21 66.48(16)
Cl1 Cu2 N4 C21 36.2(4)
O4 Cu2 N5 C23 -176(100)
N6 Cu2 N5 C23 -35.55(18)
O3 Cu2 N5 C23 155.65(17)
N4 Cu2 N5 C23 -117.36(18)
Cl1 Cu2 N5 C23 72.25(17)
O4 Cu2 N5 C22 -54(6)
N6 Cu2 N5 C22 87.2(2)
O3 Cu2 N5 C22 -81.63(19)
N4 Cu2 N5 C22 5.35(19)
Cl1 Cu2 N5 C22 -165.03(18)
N5 Cu2 N6 C20 -110.05(19)
O4 Cu2 N6 C20 69.38(19)
O3 Cu2 N6 C20 -14.4(5)
N4 Cu2 N6 C20 -27.54(18)
Cl1 Cu2 N6 C20 157.61(17)
N5 Cu2 N6 C24 13.48(19)
O4 Cu2 N6 C24 -167.09(19)
O3 Cu2 N6 C24 109.1(4)
N4 Cu2 N6 C24 95.99(19)
Cl1 Cu2 N6 C24 -78.85(19)
O2 Cu1 O1 C25 -4.44(19)
N2 Cu1 O1 C25 55.0(7)
N1 Cu1 O1 C25 172.71(19)
O11 Cu1 O1 C25 -91.66(19)
N2 Cu1 O2 C26 -169.13(19)
O1 Cu1 O2 C26 3.73(18)
N1 Cu1 O2 C26 -125.4(14)
O11 Cu1 O2 C26 101.06(19)
N5 Cu2 O3 C26 -173.80(18)
O4 Cu2 O3 C26 6.63(17)
N6 Cu2 O3 C26 91.5(5)
N4 Cu2 O3 C26 104.50(18)
Cl1 Cu2 O3 C26 -80.84(17)
N5 Cu2 O4 C25 -36(6)
N6 Cu2 O4 C25 -176.19(19)
O3 Cu2 O4 C25 -7.39(18)
N4 Cu2 O4 C25 -94.32(19)
Cl1 Cu2 O4 C25 76.01(18)
C5 N1 C1 C2 -74.7(3)
Cu1 N1 C1 C2 48.3(3)
C3 N2 C2 C1 130.6(3)
Cu1 N2 C2 C1 9.3(3)
N1 C1 C2 N2 -39.1(3)
C2 N2 C3 C4 -67.7(3)
Cu1 N2 C3 C4 55.0(3)
C7 N3 C4 C3 -92.2(3)
C6 N3 C4 C3 124.1(3)
N2 C3 C4 N3 -54.0(3)
C1 N1 C5 C6 136.2(3)
Cu1 N1 C5 C6 19.8(3)
C7 N3 C6 C5 159.9(3)
C4 N3 C6 C5 -56.2(4)
N1 C5 C6 N3 -52.4(4)
C6 N3 C7 C8 76.7(3)
C4 N3 C7 C8 -67.7(3)
N3 C7 C8 C9 -1.0(4)
N3 C7 C8 C17 176.0(3)
C17 C8 C9 C10 -1.7(5)
C7 C8 C9 C10 175.5(3)
C8 C9 C10 C11 0.2(6)
C9 C10 C11 C12 -0.9(6)
C10 C11 C12 C13 -177.9(3)
C10 C11 C12 C17 3.1(5)
C11 C12 C13 C14 -179.8(3)
C17 C12 C13 C14 -0.8(5)
C12 C13 C14 C15 2.9(5)
C13 C14 C15 C16 -1.6(5)
C14 C15 C16 C17 -1.9(4)
C14 C15 C16 C18 175.6(3)
C11 C12 C17 C16 176.4(3)
C13 C12 C17 C16 -2.6(4)
C11 C12 C17 C8 -4.4(4)
C13 C12 C17 C8 176.6(3)
C15 C16 C17 C12 3.9(4)
C18 C16 C17 C12 -173.5(3)
C15 C16 C17 C8 -175.3(3)
C18 C16 C17 C8 7.4(4)
C9 C8 C17 C12 3.6(4)
C7 C8 C17 C12 -173.3(3)
C9 C8 C17 C16 -177.2(3)
C7 C8 C17 C16 5.8(5)
C19 N4 C18 C16 -70.0(3)
C21 N4 C18 C16 72.4(3)
Cu2 N4 C18 C16 176.7(2)
C15 C16 C18 N4 2.7(4)
C17 C16 C18 N4 -179.9(2)
C18 N4 C19 C20 -93.9(3)
C21 N4 C19 C20 124.4(3)
Cu2 N4 C19 C20 22.1(3)
C24 N6 C20 C19 -68.5(3)
Cu2 N6 C20 C19 51.9(3)
N4 C19 C20 N6 -51.1(3)
C18 N4 C21 C22 160.3(2)
C19 N4 C21 C22 -57.7(3)
Cu2 N4 C21 C22 48.7(2)
C23 N5 C22 C21 137.6(3)
Cu2 N5 C22 C21 20.7(3)
N4 C21 C22 N5 -53.1(3)
C22 N5 C23 C24 -71.5(3)
Cu2 N5 C23 C24 51.6(3)
C20 N6 C24 C23 131.9(3)
Cu2 N6 C24 C23 12.2(3)
N5 C23 C24 N6 -43.0(3)
Cu2 O4 C25 O1 -175.9(2)
Cu2 O4 C25 C26 6.8(3)
Cu1 O1 C25 O4 -173.1(2)
Cu1 O1 C25 C26 4.3(3)
Cu2 O3 C26 O2 177.7(2)
Cu2 O3 C26 C25 -4.9(3)
Cu1 O2 C26 O3 174.9(2)
Cu1 O2 C26 C25 -2.5(3)
O4 C25 C26 O3 -1.2(4)
O1 C25 C26 O3 -178.9(2)
O4 C25 C26 O2 176.4(2)
O1 C25 C26 O2 -1.3(4)
